data_7122526
loop_
_publ_author_name
'Kovaleva, Kseniya S.'
'Zubkov, Fedor I.'
'Bormotov, Nikolay I.'
'Novikov, Roman A.'
'Dorovatovskii, Pavel V.'
'Khrustalev, Victor N.'
'Gatilov, Yuriy V.'
'Zarubaev, Vladimir V.'
'Yarovaya, Olga I.'
'Shishkina, Larisa N.'
'Salakhutdinov, Nariman F.'

_publ_section_title
;
 Synthesis of d-(+)-camphor-based <i>N</i>-acylhydrazones and their
 antiviral activity.
;
_journal_issue 12
_journal_name_full MedChemComm
_journal_page_first 2072
_journal_page_last 2082
_journal_paper_doi 10.1039/c8md00442k
_journal_volume 9
_journal_year 2018
_chemical_absolute_configuration rmad
_chemical_formula_moiety 'C15 H20 N2 O2'
_chemical_formula_sum 'C15 H20 N2 O2'
_chemical_formula_weight 260.33
_chemical_name_systematic 'N'-[(1R,2E,4R)-1,7,7-Trimethylbicyclo[2.2.1]hept-2-ylidene]-2-furohydrazide (-)'
_space_group_crystal_system monoclinic
_space_group_IT_number 4
_space_group_name_Hall 'P 2yb'
_space_group_name_H-M_alt 'P 1 21 1'
_symmetry_space_group_name_Hall 'P 2yb'
_symmetry_space_group_name_H-M 'P 1 21 1'
_atom_sites_solution_hydrogens geom
_atom_sites_solution_primary direct
_atom_sites_solution_secondary difmap
_audit_creation_method SHELXL-2014/7
_audit_update_record
;
2018-10-16 deposited with the CCDC.
2018-10-24 downloaded from the CCDC.
;
_cell_angle_alpha 90
_cell_angle_beta 111.310(4)
_cell_angle_gamma 90
_cell_formula_units_Z 4
_cell_length_a 10.6401(9)
_cell_length_b 13.1077(13)
_cell_length_c 11.0890(11)
_cell_measurement_reflns_used 4254
_cell_measurement_temperature 296(2)
_cell_measurement_theta_max 20.11
_cell_measurement_theta_min 2.51
_cell_volume 1440.8(2)
_computing_cell_refinement 'Bruker SAINT'
_computing_data_collection 'Bruker APEX2'
_computing_data_reduction 'Bruker SAINT'
_computing_molecular_graphics 'Bruker SHELXTL'
_computing_publication_material 'Bruker SHELXTL'
_computing_structure_refinement 'SHELXL-2014/7 (Sheldrick, 2014)'
_computing_structure_solution 'SHELXS-97 (Sheldrick, 2008)'
_diffrn_ambient_temperature 296(2)
_diffrn_measured_fraction_theta_full 1.000
_diffrn_measured_fraction_theta_max 0.998
_diffrn_measurement_device_type 'Bruker APEX-II CCD'
_diffrn_measurement_method '\f and \w scans'
_diffrn_radiation_type MoK\a
_diffrn_radiation_wavelength 0.71073
_diffrn_reflns_av_R_equivalents 0.0641
_diffrn_reflns_av_unetI/netI 0.0529
_diffrn_reflns_Laue_measured_fraction_full 1.000
_diffrn_reflns_Laue_measured_fraction_max 0.998
_diffrn_reflns_limit_h_max 12
_diffrn_reflns_limit_h_min -12
_diffrn_reflns_limit_k_max 15
_diffrn_reflns_limit_k_min -15
_diffrn_reflns_limit_l_max 13
_diffrn_reflns_limit_l_min -13
_diffrn_reflns_number 27666
_diffrn_reflns_point_group_measured_fraction_full 0.999
_diffrn_reflns_point_group_measured_fraction_max 0.994
_diffrn_reflns_theta_full 25.242
_diffrn_reflns_theta_max 25.726
_diffrn_reflns_theta_min 1.971
_diffrn_source 'sealed X-ray tube'
_exptl_absorpt_coefficient_mu 0.080
_exptl_absorpt_correction_T_max 0.9881
_exptl_absorpt_correction_T_min 0.9432
_exptl_absorpt_correction_type multi-scan
_exptl_absorpt_process_details SADABS-2008/1
_exptl_crystal_colour colourless
_exptl_crystal_density_diffrn 1.200
_exptl_crystal_description plate
_exptl_crystal_F_000 560
_exptl_crystal_size_max 0.280
_exptl_crystal_size_mid 0.210
_exptl_crystal_size_min 0.025
_refine_diff_density_max 0.125
_refine_diff_density_min -0.157
_refine_diff_density_rms 0.030
_refine_ls_abs_structure_details
;
 Flack x determined using 1379 quotients [(I+)-(I-)]/[(I+)+(I-)]
 (Parsons, Flack and Wagner, Acta Cryst. B69 (2013) 249-259).
;
_refine_ls_abs_structure_Flack -0.7(8)
_refine_ls_extinction_method none
_refine_ls_goodness_of_fit_ref 1.008
_refine_ls_hydrogen_treatment constr
_refine_ls_matrix_type full
_refine_ls_number_parameters 349
_refine_ls_number_reflns 5454
_refine_ls_number_restraints 1
_refine_ls_restrained_S_all 1.008
_refine_ls_R_factor_all 0.0922
_refine_ls_R_factor_gt 0.0469
_refine_ls_shift/su_max 0.000
_refine_ls_shift/su_mean 0.000
_refine_ls_structure_factor_coef Fsqd
_refine_ls_weighting_details 'w=1/[\s^2^(Fo^2^)+(0.0577P)^2^+0.1296P] where P=(Fo^2^+2Fc^2^)/3'
_refine_ls_weighting_scheme calc
_refine_ls_wR_factor_gt 0.1024
_refine_ls_wR_factor_ref 0.1221
_reflns_Friedel_coverage 0.905
_reflns_Friedel_fraction_full 0.999
_reflns_Friedel_fraction_max 0.990
_reflns_number_gt 3608
_reflns_number_total 5454
_reflns_threshold_expression 'I > 2\s(I)'
_cod_data_source_file c8md00442k2.cif
_cod_data_source_block 11_ksm20
_cod_depositor_comments 'Adding full bibliography for 7122525--7122527.cif.'
_cod_database_code 7122526
_shelx_shelxl_version_number 2014/7
_shelx_space_group_comment
;
The symmetry employed for this shelxl refinement is uniquely defined
by the following loop, which should always be used as a source of
symmetry information in preference to the above space-group names.
They are only intended as comments.
;
_shelx_estimated_absorpt_t_min 0.978
_shelx_estimated_absorpt_t_max 0.998

loop_
_space_group_symop_operation_xyz
'x, y, z'
'-x, y+1/2, -z'

loop_
_atom_site_label
_atom_site_type_symbol
_atom_site_fract_x
_atom_site_fract_y
_atom_site_fract_z
_atom_site_U_iso_or_equiv
_atom_site_adp_type
_atom_site_occupancy
_atom_site_site_symmetry_order
_atom_site_calc_flag
_atom_site_refinement_flags_posn
_atom_site_refinement_flags_adp
O1 O 0.1074(3) 0.0032(2) 0.1935(3) 0.0642(8) Uani 1 1 d . .
N1 N 0.3227(3) -0.0320(2) 0.0217(3) 0.0448(8) Uani 1 1 d . .
C1 C 0.5115(4) -0.0396(3) -0.0523(3) 0.0529(10) Uani 1 1 d . .
O2 O -0.0257(3) -0.1516(3) 0.0470(3) 0.0879(11) Uani 1 1 d . .
N2 N 0.2632(3) 0.0114(3) 0.1017(3) 0.0461(8) Uani 1 1 d . .
H2 H 0.2969 0.0661 0.1439 0.055 Uiso 1 1 calc R U
C2 C 0.4336(4) 0.0064(3) 0.0247(3) 0.0456(9) Uani 1 1 d . .
C3 C 0.5148(4) 0.0943(4) 0.1006(4) 0.0613(11) Uani 1 1 d . .
H3A H 0.5371 0.0854 0.1929 0.074 Uiso 1 1 calc R U
H3B H 0.4680 0.1587 0.0735 0.074 Uiso 1 1 calc R U
C4 C 0.6408(4) 0.0871(4) 0.0638(4) 0.0675(12) Uani 1 1 d . .
H4A H 0.6957 0.1493 0.0810 0.081 Uiso 1 1 calc R U
C5 C 0.7178(4) -0.0088(4) 0.1289(4) 0.0810(15) Uani 1 1 d . .
H5A H 0.8067 -0.0108 0.1236 0.097 Uiso 1 1 calc R U
H5B H 0.7270 -0.0122 0.2191 0.097 Uiso 1 1 calc R U
C6 C 0.6297(4) -0.0950(4) 0.0514(5) 0.0755(14) Uani 1 1 d . .
H6A H 0.5977 -0.1374 0.1059 0.091 Uiso 1 1 calc R U
H6B H 0.6789 -0.1372 0.0117 0.091 Uiso 1 1 calc R U
C7 C 0.5811(4) 0.0564(4) -0.0799(4) 0.0643(12) Uani 1 1 d . .
C8 C 0.4836(6) 0.1333(5) -0.1689(5) 0.1021(19) Uani 1 1 d . .
H8A H 0.5299 0.1964 -0.1671 0.153 Uiso 1 1 calc R U
H8B H 0.4100 0.1447 -0.1399 0.153 Uiso 1 1 calc R U
H8C H 0.4494 0.1071 -0.2556 0.153 Uiso 1 1 calc R U
C9 C 0.6893(5) 0.0331(5) -0.1376(5) 0.0995(19) Uani 1 1 d . .
H9A H 0.6466 0.0093 -0.2249 0.149 Uiso 1 1 calc R U
H9B H 0.7493 -0.0185 -0.0867 0.149 Uiso 1 1 calc R U
H9C H 0.7395 0.0940 -0.1373 0.149 Uiso 1 1 calc R U
C10 C 0.4296(5) -0.1070(4) -0.1647(4) 0.0803(15) Uani 1 1 d . .
H10A H 0.3901 -0.1617 -0.1332 0.120 Uiso 1 1 calc R U
H10B H 0.4875 -0.1346 -0.2058 0.120 Uiso 1 1 calc R U
H10C H 0.3596 -0.0673 -0.2261 0.120 Uiso 1 1 calc R U
C11 C 0.1532(4) -0.0310(3) 0.1144(3) 0.0450(9) Uani 1 1 d . .
C12 C 0.0873(4) -0.1185(3) 0.0322(4) 0.0459(10) Uani 1 1 d . .
C13 C 0.1068(5) -0.1765(5) -0.0581(6) 0.097(2) Uani 1 1 d . .
H13 H 0.1754 -0.1689 -0.0907 0.117 Uiso 1 1 calc R U
C14 C 0.0052(6) -0.2513(5) -0.0954(6) 0.095(2) Uani 1 1 d . .
H14 H -0.0044 -0.3039 -0.1543 0.115 Uiso 1 1 calc R U
C15 C -0.0709(5) -0.2325(4) -0.0320(5) 0.0826(16) Uani 1 1 d . .
H15 H -0.1477 -0.2698 -0.0394 0.099 Uiso 1 1 calc R U
O3 O 0.3749(3) 0.1679(2) 0.2965(3) 0.0680(8) Uani 1 1 d . .
N3 N 0.1956(3) 0.1828(2) 0.5052(3) 0.0459(8) Uani 1 1 d . .
O4 O 0.5061(4) 0.3256(3) 0.4298(3) 0.0814(10) Uani 1 1 d . .
N4 N 0.2406(3) 0.1483(2) 0.4096(3) 0.0503(8) Uani 1 1 d . .
H4 H 0.2045 0.0949 0.3655 0.060 Uiso 1 1 calc R U
C16 C 0.0357(4) 0.1691(3) 0.6156(3) 0.0523(9) Uani 1 1 d . .
C17 C 0.0949(4) 0.1369(3) 0.5158(3) 0.0462(9) Uani 1 1 d . .
C18 C 0.0112(4) 0.0496(4) 0.4392(4) 0.0641(12) Uani 1 1 d . .
H18A H 0.0641 -0.0123 0.4503 0.077 Uiso 1 1 calc R U
H18B H -0.0287 0.0659 0.3477 0.077 Uiso 1 1 calc R U
C19 C -0.0967(4) 0.0401(4) 0.5008(4) 0.0689(13) Uani 1 1 d . .
H19 H -0.1795 0.0056 0.4462 0.083 Uiso 1 1 calc R U
C20 C -0.0288(6) -0.0077(4) 0.6335(5) 0.0904(16) Uani 1 1 d . .
H20A H 0.0230 -0.0675 0.6289 0.109 Uiso 1 1 calc R U
H20B H -0.0945 -0.0267 0.6714 0.109 Uiso 1 1 calc R U
C21 C 0.0645(5) 0.0792(4) 0.7118(4) 0.0755(14) Uani 1 1 d . .
H21A H 0.0428 0.0973 0.7868 0.091 Uiso 1 1 calc R U
H21B H 0.1585 0.0590 0.7404 0.091 Uiso 1 1 calc R U
C22 C -0.1173(4) 0.1519(4) 0.5339(4) 0.0631(12) Uani 1 1 d . .
C23 C -0.1716(5) 0.2220(5) 0.4158(4) 0.0842(16) Uani 1 1 d . .
H23A H -0.2612 0.2010 0.3629 0.126 Uiso 1 1 calc R U
H23B H -0.1140 0.2179 0.3665 0.126 Uiso 1 1 calc R U
H23C H -0.1738 0.2910 0.4440 0.126 Uiso 1 1 calc R U
C24 C -0.2105(5) 0.1634(5) 0.6124(5) 0.0946(17) Uani 1 1 d . .
H24A H -0.2109 0.2333 0.6381 0.142 Uiso 1 1 calc R U
H24B H -0.1779 0.1209 0.6880 0.142 Uiso 1 1 calc R U
H24C H -0.3004 0.1431 0.5598 0.142 Uiso 1 1 calc R U
C25 C 0.0814(5) 0.2723(4) 0.6749(4) 0.0756(14) Uani 1 1 d . .
H25A H 0.1755 0.2695 0.7280 0.113 Uiso 1 1 calc R U
H25B H 0.0302 0.2914 0.7269 0.113 Uiso 1 1 calc R U
H25C H 0.0677 0.3217 0.6074 0.113 Uiso 1 1 calc R U
C26 C 0.3403(4) 0.1973(3) 0.3850(3) 0.0454(9) Uani 1 1 d . .
C27 C 0.4058(4) 0.2853(3) 0.4644(3) 0.0443(10) Uani 1 1 d . .
C28 C 0.3959(5) 0.3409(4) 0.5611(4) 0.0765(14) Uani 1 1 d . .
H28 H 0.3361 0.3302 0.6035 0.092 Uiso 1 1 calc R U
C29 C 0.4928(5) 0.4188(5) 0.5870(5) 0.0863(17) Uani 1 1 d . .
H29 H 0.5091 0.4695 0.6495 0.104 Uiso 1 1 calc R U
C30 C 0.5554(5) 0.4063(5) 0.5068(5) 0.0873(17) Uani 1 1 d . .
H30 H 0.6249 0.4478 0.5034 0.105 Uiso 1 1 calc R U

loop_
_atom_site_aniso_label
_atom_site_aniso_U_11
_atom_site_aniso_U_22
_atom_site_aniso_U_33
_atom_site_aniso_U_23
_atom_site_aniso_U_13
_atom_site_aniso_U_12
O1 0.0679(17) 0.0669(19) 0.0736(17) -0.0287(17) 0.0445(15) -0.0155(15)
N1 0.0461(17) 0.048(2) 0.0441(15) -0.0081(14) 0.0208(14) -0.0016(15)
C1 0.049(2) 0.066(3) 0.049(2) -0.006(2) 0.0231(18) -0.003(2)
O2 0.081(2) 0.099(3) 0.109(2) -0.055(2) 0.064(2) -0.047(2)
N2 0.0443(17) 0.044(2) 0.0549(16) -0.0140(15) 0.0244(14) -0.0071(15)
C2 0.046(2) 0.047(2) 0.0444(18) 0.0002(18) 0.0171(16) 0.0001(19)
C3 0.061(3) 0.066(3) 0.067(2) -0.017(2) 0.035(2) -0.020(2)
C4 0.061(3) 0.082(3) 0.069(3) -0.014(3) 0.035(2) -0.026(2)
C5 0.053(2) 0.120(5) 0.066(3) 0.008(3) 0.017(2) 0.003(3)
C6 0.065(3) 0.082(4) 0.086(3) 0.012(3) 0.036(3) 0.019(3)
C7 0.068(3) 0.078(3) 0.057(2) 0.003(2) 0.034(2) -0.007(2)
C8 0.116(4) 0.100(5) 0.094(4) 0.039(3) 0.042(3) 0.006(4)
C9 0.092(4) 0.143(6) 0.089(3) -0.009(4) 0.064(3) -0.021(4)
C10 0.079(3) 0.097(4) 0.081(3) -0.034(3) 0.048(3) -0.012(3)
C11 0.045(2) 0.045(2) 0.0468(19) -0.0059(19) 0.0193(17) 0.0000(19)
C12 0.045(2) 0.046(3) 0.050(2) -0.0053(19) 0.0211(18) -0.0051(18)
C13 0.086(4) 0.099(4) 0.133(4) -0.071(4) 0.071(3) -0.046(3)
C14 0.089(4) 0.093(4) 0.119(4) -0.063(4) 0.056(4) -0.040(3)
C15 0.078(3) 0.080(4) 0.102(4) -0.041(3) 0.047(3) -0.036(3)
O3 0.0777(19) 0.0693(19) 0.0737(17) -0.0358(17) 0.0474(15) -0.0228(17)
N3 0.0491(18) 0.0468(19) 0.0455(16) -0.0060(15) 0.0214(14) -0.0042(16)
O4 0.097(2) 0.081(2) 0.086(2) -0.0384(19) 0.0567(19) -0.045(2)
N4 0.0582(19) 0.042(2) 0.0557(17) -0.0146(15) 0.0271(16) -0.0091(16)
C16 0.059(2) 0.057(3) 0.0444(19) -0.002(2) 0.0226(17) -0.004(2)
C17 0.050(2) 0.044(2) 0.0447(19) -0.0024(18) 0.0168(17) -0.0018(18)
C18 0.072(3) 0.058(3) 0.072(3) -0.015(2) 0.037(2) -0.020(2)
C19 0.071(3) 0.076(3) 0.068(3) -0.009(2) 0.036(2) -0.029(2)
C20 0.118(4) 0.070(4) 0.096(4) 0.008(3) 0.054(3) -0.014(3)
C21 0.084(3) 0.086(4) 0.057(2) 0.018(2) 0.026(2) 0.006(3)
C22 0.059(2) 0.079(3) 0.061(2) 0.008(2) 0.032(2) -0.002(2)
C23 0.071(3) 0.108(4) 0.071(3) 0.026(3) 0.023(2) 0.012(3)
C24 0.081(3) 0.122(5) 0.104(4) 0.013(4) 0.061(3) 0.004(3)
C25 0.097(3) 0.071(3) 0.071(3) -0.020(3) 0.045(3) -0.008(3)
C26 0.051(2) 0.040(2) 0.049(2) -0.0058(19) 0.0223(18) -0.0007(18)
C27 0.045(2) 0.046(2) 0.0435(19) -0.0025(19) 0.0176(17) -0.0027(18)
C28 0.079(3) 0.079(3) 0.085(3) -0.042(3) 0.046(3) -0.031(3)
C29 0.090(4) 0.081(4) 0.093(4) -0.049(3) 0.039(3) -0.028(3)
C30 0.094(4) 0.080(4) 0.096(4) -0.030(3) 0.045(3) -0.046(3)

loop_
_atom_type_symbol
_atom_type_description
_atom_type_scat_dispersion_real
_atom_type_scat_dispersion_imag
_atom_type_scat_source
C C 0.0033 0.0016 'International Tables Vol C Tables 4.2.6.8 and 6.1.1.4'
H H 0.0000 0.0000 'International Tables Vol C Tables 4.2.6.8 and 6.1.1.4'
N N 0.0061 0.0033 'International Tables Vol C Tables 4.2.6.8 and 6.1.1.4'
O O 0.0106 0.0060 'International Tables Vol C Tables 4.2.6.8 and 6.1.1.4'

loop_
_geom_angle_atom_site_label_1
_geom_angle_atom_site_label_2
_geom_angle_atom_site_label_3
_geom_angle
C2 N1 N2 117.1(3)
C2 C1 C10 115.2(3)
C2 C1 C6 103.4(3)
C10 C1 C6 114.0(4)
C2 C1 C7 100.8(3)
C10 C1 C7 119.0(3)
C6 C1 C7 102.2(3)
C12 O2 C15 107.3(4)
C11 N2 N1 120.9(3)
C11 N2 H2 119.5
N1 N2 H2 119.5
N1 C2 C3 131.1(3)
N1 C2 C1 121.4(3)
C3 C2 C1 107.5(3)
C2 C3 C4 100.6(3)
C2 C3 H3A 111.7
C4 C3 H3A 111.7
C2 C3 H3B 111.7
C4 C3 H3B 111.7
H3A C3 H3B 109.4
C5 C4 C3 107.1(4)
C5 C4 C7 102.8(4)
C3 C4 C7 102.6(3)
C5 C4 H4A 114.3
C3 C4 H4A 114.3
C7 C4 H4A 114.3
C6 C5 C4 103.3(3)
C6 C5 H5A 111.1
C4 C5 H5A 111.1
C6 C5 H5B 111.1
C4 C5 H5B 111.1
H5A C5 H5B 109.1
C5 C6 C1 103.9(4)
C5 C6 H6A 111.0
C1 C6 H6A 111.0
C5 C6 H6B 111.0
C1 C6 H6B 111.0
H6A C6 H6B 109.0
C8 C7 C9 107.3(4)
C8 C7 C4 115.2(4)
C9 C7 C4 113.2(4)
C8 C7 C1 113.8(4)
C9 C7 C1 113.9(4)
C4 C7 C1 93.2(3)
C7 C8 H8A 109.5
C7 C8 H8B 109.5
H8A C8 H8B 109.5
C7 C8 H8C 109.5
H8A C8 H8C 109.5
H8B C8 H8C 109.5
C7 C9 H9A 109.5
C7 C9 H9B 109.5
H9A C9 H9B 109.5
C7 C9 H9C 109.5
H9A C9 H9C 109.5
H9B C9 H9C 109.5
C1 C10 H10A 109.5
C1 C10 H10B 109.5
H10A C10 H10B 109.5
C1 C10 H10C 109.5
H10A C10 H10C 109.5
H10B C10 H10C 109.5
O1 C11 N2 120.5(3)
O1 C11 C12 120.1(3)
N2 C11 C12 119.4(3)
C13 C12 O2 107.3(4)
C13 C12 C11 137.8(4)
O2 C12 C11 114.9(3)
C12 C13 C14 107.9(5)
C12 C13 H13 126.1
C14 C13 H13 126.1
C15 C14 C13 106.1(5)
C15 C14 H14 126.9
C13 C14 H14 126.9
C14 C15 O2 111.2(5)
C14 C15 H15 124.4
O2 C15 H15 124.4
C17 N3 N4 116.9(3)
C30 O4 C27 106.9(4)
C26 N4 N3 120.9(3)
C26 N4 H4 119.5
N3 N4 H4 119.5
C25 C16 C17 114.5(3)
C25 C16 C21 115.7(3)
C17 C16 C21 105.1(3)
C25 C16 C22 119.0(4)
C17 C16 C22 99.1(3)
C21 C16 C22 101.2(3)
N3 C17 C18 130.7(4)
N3 C17 C16 121.5(3)
C18 C17 C16 107.8(3)
C17 C18 C19 101.2(3)
C17 C18 H18A 111.5
C19 C18 H18A 111.5
C17 C18 H18B 111.5
C19 C18 H18B 111.5
H18A C18 H18B 109.4
C20 C19 C18 107.1(4)
C20 C19 C22 102.7(4)
C18 C19 C22 102.8(3)
C20 C19 H19 114.3
C18 C19 H19 114.3
C22 C19 H19 114.3
C19 C20 C21 102.8(4)
C19 C20 H20A 111.2
C21 C20 H20A 111.2
C19 C20 H20B 111.2
C21 C20 H20B 111.2
H20A C20 H20B 109.1
C16 C21 C20 104.3(3)
C16 C21 H21A 110.9
C20 C21 H21A 110.9
C16 C21 H21B 110.9
C20 C21 H21B 110.9
H21A C21 H21B 108.9
C23 C22 C24 107.6(4)
C23 C22 C19 114.1(4)
C24 C22 C19 113.7(4)
C23 C22 C16 113.5(4)
C24 C22 C16 113.9(4)
C19 C22 C16 93.8(3)
C22 C23 H23A 109.5
C22 C23 H23B 109.5
H23A C23 H23B 109.5
C22 C23 H23C 109.5
H23A C23 H23C 109.5
H23B C23 H23C 109.5
C22 C24 H24A 109.5
C22 C24 H24B 109.5
H24A C24 H24B 109.5
C22 C24 H24C 109.5
H24A C24 H24C 109.5
H24B C24 H24C 109.5
C16 C25 H25A 109.5
C16 C25 H25B 109.5
H25A C25 H25B 109.5
C16 C25 H25C 109.5
H25A C25 H25C 109.5
H25B C25 H25C 109.5
O3 C26 N4 119.8(3)
O3 C26 C27 120.8(4)
N4 C26 C27 119.4(3)
C28 C27 O4 108.2(4)
C28 C27 C26 139.1(4)
O4 C27 C26 112.7(3)
C27 C28 C29 107.2(4)
C27 C28 H28 126.4
C29 C28 H28 126.4
C30 C29 C28 106.8(4)
C30 C29 H29 126.6
C28 C29 H29 126.6
C29 C30 O4 110.8(5)
C29 C30 H30 124.6
O4 C30 H30 124.6

loop_
_geom_bond_atom_site_label_1
_geom_bond_atom_site_label_2
_geom_bond_distance
O1 C11 1.232(4)
N1 C2 1.272(5)
N1 N2 1.386(4)
C1 C2 1.514(5)
C1 C10 1.518(6)
C1 C6 1.543(6)
C1 C7 1.545(6)
O2 C12 1.343(5)
O2 C15 1.349(6)
N2 C11 1.349(5)
N2 H2 0.8600
C2 C3 1.502(6)
C3 C4 1.540(6)
C3 H3A 0.9700
C3 H3B 0.9700
C4 C5 1.531(7)
C4 C7 1.539(6)
C4 H4A 0.9800
C5 C6 1.518(7)
C5 H5A 0.9700
C5 H5B 0.9700
C6 H6A 0.9700
C6 H6B 0.9700
C7 C8 1.524(7)
C7 C9 1.537(6)
C8 H8A 0.9600
C8 H8B 0.9600
C8 H8C 0.9600
C9 H9A 0.9600
C9 H9B 0.9600
C9 H9C 0.9600
C10 H10A 0.9600
C10 H10B 0.9600
C10 H10C 0.9600
C11 C12 1.474(5)
C12 C13 1.332(6)
C13 C14 1.405(7)
C13 H13 0.9300
C14 C15 1.274(7)
C14 H14 0.9300
C15 H15 0.9300
O3 C26 1.229(4)
N3 C17 1.271(5)
N3 N4 1.388(4)
O4 C30 1.341(6)
O4 C27 1.365(5)
N4 C26 1.350(5)
N4 H4 0.8600
C16 C25 1.505(6)
C16 C17 1.519(5)
C16 C21 1.544(6)
C16 C22 1.565(6)
C17 C18 1.508(6)
C18 C19 1.540(6)
C18 H18A 0.9700
C18 H18B 0.9700
C19 C20 1.519(6)
C19 C22 1.545(6)
C19 H19 0.9800
C20 C21 1.552(7)
C20 H20A 0.9700
C20 H20B 0.9700
C21 H21A 0.9700
C21 H21B 0.9700
C22 C23 1.531(6)
C22 C24 1.546(6)
C23 H23A 0.9600
C23 H23B 0.9600
C23 H23C 0.9600
C24 H24A 0.9600
C24 H24B 0.9600
C24 H24C 0.9600
C25 H25A 0.9600
C25 H25B 0.9600
C25 H25C 0.9600
C26 C27 1.464(5)
C27 C28 1.332(6)
C28 C29 1.404(7)
C28 H28 0.9300
C29 C30 1.301(7)
C29 H29 0.9300
C30 H30 0.9300

loop_
_geom_torsion_atom_site_label_1
_geom_torsion_atom_site_label_2
_geom_torsion_atom_site_label_3
_geom_torsion_atom_site_label_4
_geom_torsion
C2 N1 N2 C11 -173.2(3)
N2 N1 C2 C3 -0.9(6)
N2 N1 C2 C1 176.0(3)
C10 C1 C2 N1 20.4(5)
C6 C1 C2 N1 -104.6(4)
C7 C1 C2 N1 149.9(3)
C10 C1 C2 C3 -162.0(4)
C6 C1 C2 C3 72.9(4)
C7 C1 C2 C3 -32.5(4)
N1 C2 C3 C4 174.4(4)
C1 C2 C3 C4 -2.9(4)
C2 C3 C4 C5 -70.1(4)
C2 C3 C4 C7 37.8(4)
C3 C4 C5 C6 71.9(4)
C7 C4 C5 C6 -35.8(4)
C4 C5 C6 C1 0.8(4)
C2 C1 C6 C5 -70.3(4)
C10 C1 C6 C5 163.9(4)
C7 C1 C6 C5 34.2(4)
C5 C4 C7 C8 173.0(4)
C3 C4 C7 C8 61.9(5)
C5 C4 C7 C9 -63.0(5)
C3 C4 C7 C9 -174.1(4)
C5 C4 C7 C1 54.8(4)
C3 C4 C7 C1 -56.3(4)
C2 C1 C7 C8 -66.6(4)
C10 C1 C7 C8 60.4(5)
C6 C1 C7 C8 -173.0(4)
C2 C1 C7 C9 169.9(3)
C10 C1 C7 C9 -63.1(5)
C6 C1 C7 C9 63.4(4)
C2 C1 C7 C4 52.7(3)
C10 C1 C7 C4 179.8(4)
C6 C1 C7 C4 -53.7(4)
N1 N2 C11 O1 174.1(3)
N1 N2 C11 C12 -6.3(5)
C15 O2 C12 C13 2.2(6)
C15 O2 C12 C11 -178.5(4)
O1 C11 C12 C13 -177.9(6)
N2 C11 C12 C13 2.5(8)
O1 C11 C12 O2 3.1(5)
N2 C11 C12 O2 -176.5(4)
O2 C12 C13 C14 -2.9(7)
C11 C12 C13 C14 178.0(5)
C12 C13 C14 C15 2.6(8)
C13 C14 C15 O2 -1.3(8)
C12 O2 C15 C14 -0.5(7)
C17 N3 N4 C26 175.0(3)
N4 N3 C17 C18 -1.2(6)
N4 N3 C17 C16 -179.1(3)
C25 C16 C17 N3 14.6(5)
C21 C16 C17 N3 -113.4(4)
C22 C16 C17 N3 142.3(4)
C25 C16 C17 C18 -163.8(4)
C21 C16 C17 C18 68.2(4)
C22 C16 C17 C18 -36.0(4)
N3 C17 C18 C19 -176.5(4)
C16 C17 C18 C19 1.6(4)
C17 C18 C19 C20 -73.5(4)
C17 C18 C19 C22 34.3(4)
C18 C19 C20 C21 70.9(5)
C22 C19 C20 C21 -37.0(5)
C25 C16 C21 C20 163.1(4)
C17 C16 C21 C20 -69.6(4)
C22 C16 C21 C20 33.1(5)
C19 C20 C21 C16 1.9(5)
C20 C19 C22 C23 173.9(4)
C18 C19 C22 C23 62.7(5)
C20 C19 C22 C24 -62.2(5)
C18 C19 C22 C24 -173.3(4)
C20 C19 C22 C16 56.0(4)
C18 C19 C22 C16 -55.2(4)
C25 C16 C22 C23 60.2(5)
C17 C16 C22 C23 -64.4(5)
C21 C16 C22 C23 -171.9(4)
C25 C16 C22 C24 -63.4(5)
C17 C16 C22 C24 172.0(4)
C21 C16 C22 C24 64.5(5)
C25 C16 C22 C19 178.6(4)
C17 C16 C22 C19 54.0(3)
C21 C16 C22 C19 -53.5(3)
N3 N4 C26 O3 -177.1(3)
N3 N4 C26 C27 2.8(5)
C30 O4 C27 C28 -0.3(5)
C30 O4 C27 C26 178.5(4)
O3 C26 C27 C28 177.0(5)
N4 C26 C27 C28 -2.9(8)
O3 C26 C27 O4 -1.3(5)
N4 C26 C27 O4 178.8(3)
O4 C27 C28 C29 0.3(6)
C26 C27 C28 C29 -178.0(5)
C27 C28 C29 C30 -0.3(7)
C28 C29 C30 O4 0.1(7)
C27 O4 C30 C29 0.2(7)
